data_1561461
loop_
_publ_author_name
'Kususe, Yoshiro'
'Yoshida, Suguru'
'Fujita, Koji'
'Akamatsu, Hirofumi'
'Fukuzumi, Masafumi'
'Murai, Shunsuke'
'Tanaka, Katsuhisa'

_publ_section_title
;
 Structural phase transitions in EuNbO3 perovskite
;
_journal_name_full 'Journal of Solid State Chemistry'
_journal_page_first 192
_journal_page_last 199
_journal_paper_doi 10.1016/j.jssc.2016.04.032
_journal_volume 239
_journal_year 2016
_chemical_formula_moiety 'Eu Nb O3'
_chemical_formula_sum 'Eu Nb O3'
_chemical_formula_weight 292.869
_space_group_IT_number 74
_space_group_name_Hall '-I 2b 2'
_space_group_name_H-M_alt 'I m m a'
_symmetry_cell_setting orthorhombic
_symmetry_Int_Tables_number 74
_symmetry_space_group_name_Hall '-I 2b 2'
_symmetry_space_group_name_H-M 'I m m a'
_cell_angle_alpha 90
_cell_angle_beta 90
_cell_angle_gamma 90
_cell_formula_units_Z 4
_cell_length_a 5.68182(5)
_cell_length_b 8.03133(7)
_cell_length_c 5.69210(5)
_cell_measurement_reflns_used 278
_cell_measurement_temperature 300
_cell_measurement_theta_max 74.502
_cell_measurement_theta_min 11.407
_cell_volume 259.745(4)
_computing_cell_refinement 'RIETAN-FP (Izumi and Momma, 2007)'
_computing_molecular_graphics 'VESTA (Momma and Izumi, 2008)'
_computing_structure_refinement 'RIETAN-FP (Izumi and Momma, 2007)'
_diffrn_ambient_temperature 300
_diffrn_radiation_wavelength 0.799240
_diffrn_source synchrotron
_exptl_crystal_density_diffrn 7.4892
_exptl_crystal_density_method 'not measured'
_exptl_crystal_F_000 512.00
_pd_calc_method 'Rietveld Refinement'
_pd_char_colour dark-blue
_pd_instr_location ' ?'
_pd_meas_2theta_range_inc 0.0100
_pd_meas_2theta_range_max 77.4100
_pd_meas_2theta_range_min 0.0000
_pd_meas_number_of_points 7742
_pd_meas_scan_method step
_pd_proc_2theta_range_inc 0.0100
_pd_proc_2theta_range_max 75.0000
_pd_proc_2theta_range_min 10.0000
_pd_proc_ls_background_function 'Legendre polynomials'
_pd_proc_ls_pref_orient_corr ' ?'
_pd_proc_ls_profile_function 'split pseudo-Voigt function'
_pd_proc_ls_prof_R_factor 0.04600
_pd_proc_ls_prof_wR_expected 0.07158
_pd_proc_ls_prof_wR_factor 0.07162
_pd_spec_mounting ' ?'
_pd_spec_mount_mode reflection
_pd_spec_shape flat_sheet
_refine_diff_density_max 0.1
_refine_diff_density_min -0.1
_refine_ls_extinction_method none
_refine_ls_goodness_of_fit_all 1.0006
_refine_ls_matrix_type full
_refine_ls_number_constraints 0
_refine_ls_number_parameters 31
_refine_ls_number_restraints 0
_refine_ls_R_factor_all 0.02139
_refine_ls_R_Fsqd_factor 0.03914
_refine_ls_R_I_factor 0.01731
_refine_ls_shift/su_max 0.0
_refine_ls_weighting_details 1/<i>y</i>~i~
_refine_ls_weighting_scheme sigma
_cod_data_source_file JSSC-2016-239-192.cif
_cod_data_source_block single_phase_300K
_cod_database_code 1561461

loop_
_symmetry_equiv_pos_site_id
_symmetry_equiv_pos_as_xyz
1 x,y,z
2 -x,-y+1/2,z
3 -x,y+1/2,-z
4 x,-y,-z
5 -x,-y,-z
6 x,y+1/2,-z
7 x,-y+1/2,z
8 -x,y,z
9 x+1/2,y+1/2,z+1/2
10 -x+1/2,-y,z+1/2
11 -x+1/2,y,-z+1/2
12 x+1/2,-y+1/2,-z+1/2
13 -x+1/2,-y+1/2,-z+1/2
14 x+1/2,y,-z+1/2
15 x+1/2,-y,z+1/2
16 -x+1/2,y+1/2,z+1/2

loop_
_atom_site_label
_atom_site_fract_x
_atom_site_fract_y
_atom_site_fract_z
_atom_site_occupancy
_atom_site_symmetry_multiplicity
_atom_site_Wyckoff_symbol
_atom_site_adp_type
_atom_site_U_iso_or_equiv
_atom_site_type_symbol
Eu1 0 0.25 0.9986(4) 1 4 e Uiso 0.0120(1) Eu
Nb1 0 0 0.5 1 4 b Uiso 0.0024(1) Nb
O1 0 0.25 0.476(2) 1 4 e Uiso 0.002(3) O
O2 0.25 0.982(1) 0.25 1 8 g Uiso 0.012(2) O

loop_
_atom_type_symbol
_atom_type_description
_atom_type_scat_dispersion_real
_atom_type_scat_dispersion_imag
_atom_type_scat_source
Eu Eu -0.5094 4.4957 'International Tables for Crystallography, Vol. C'
Nb Nb -1.5071 0.7711 'International Tables for Crystallography, Vol. C'
O O- 0.0113 0.0079 'International Tables for Crystallography, Vol. C'

loop_
_geom_angle_atom_site_label_1
_geom_angle_atom_site_label_2
_geom_angle_atom_site_label_3
_geom_angle
_geom_angle_site_symmetry_1
_geom_angle_site_symmetry_2
_geom_angle_site_symmetry_3
O1 Eu1 O2 121.1(1) 1_556 . 4_566
O1 Eu1 O2 121.1(1) 1_556 . 5_566
O1 Eu1 O2 121.1(1) 1_556 . 6_546
O1 Eu1 O2 121.1(1) 1_556 . 3_546
O1 Eu1 O1 87.1(3) 1_556 . 11_456
O1 Eu1 O1 87.1(3) 1_556 . 11_556
O1 Eu1 O2 60.97(9) 1_556 . 2_566
O1 Eu1 O2 60.97(9) 1_556 . 1_546
O1 Eu1 O2 60.97(9) 1_556 . 8_546
O1 Eu1 O2 60.97(9) 1_556 . 7_566
O1 Eu1 Nb1 144.72(2) 1_556 . 1_555
O1 Eu1 Nb1 144.72(2) 1_556 . 2_555
O1 Eu1 Nb1 89.87(4) 1_556 . 9_555
O1 Eu1 Nb1 89.87(4) 1_556 . 10_555
O1 Eu1 Nb1 89.87(4) 1_556 . 9_455
O1 Eu1 Nb1 89.87(4) 1_556 . 10_455
O1 Eu1 Nb1 35.13(2) 1_556 . 1_556
O1 Eu1 Nb1 35.13(2) 1_556 . 2_556
O2 Eu1 O2 62.5(2) 4_566 . 5_566
O2 Eu1 O2 85.8(3) 4_566 . 6_546
O2 Eu1 O2 117.7(2) 4_566 . 3_546
O2 Eu1 O1 123.0(1) 4_566 . 11_456
O2 Eu1 O1 60.5(2) 4_566 . 11_556
O2 Eu1 O2 176.0(3) 4_566 . 2_566
O2 Eu1 O2 60.27(2) 4_566 . 1_546
O2 Eu1 O2 90.23(2) 4_566 . 8_546
O2 Eu1 O2 119.85(2) 4_566 . 7_566
O2 Eu1 O1 58.9(1) 4_566 . 1_555
O2 Eu1 Nb1 35.39(2) 4_566 . 1_555
O2 Eu1 Nb1 88.4(1) 4_566 . 2_555
O2 Eu1 Nb1 88.3(1) 4_566 . 9_555
O2 Eu1 Nb1 35.362(8) 4_566 . 10_555
O2 Eu1 Nb1 144.87(7) 4_566 . 9_455
O2 Eu1 Nb1 91.8(1) 4_566 . 10_455
O2 Eu1 Nb1 91.8(1) 4_566 . 1_556
O2 Eu1 Nb1 144.54(4) 4_566 . 2_556
O2 Eu1 O2 117.7(2) 5_566 . 6_546
O2 Eu1 O2 85.8(3) 5_566 . 3_546
O2 Eu1 O1 60.5(2) 5_566 . 11_456
O2 Eu1 O1 123.0(1) 5_566 . 11_556
O2 Eu1 O2 119.85(2) 5_566 . 2_566
O2 Eu1 O2 90.23(2) 5_566 . 1_546
O2 Eu1 O2 60.27(2) 5_566 . 8_546
O2 Eu1 O2 176.0(3) 5_566 . 7_566
O2 Eu1 O1 58.9(1) 5_566 . 1_555
O2 Eu1 Nb1 35.39(2) 5_566 . 1_555
O2 Eu1 Nb1 88.4(1) 5_566 . 2_555
O2 Eu1 Nb1 144.87(7) 5_566 . 9_555
O2 Eu1 Nb1 91.8(1) 5_566 . 10_555
O2 Eu1 Nb1 88.3(1) 5_566 . 9_455
O2 Eu1 Nb1 35.362(8) 5_566 . 10_455
O2 Eu1 Nb1 91.8(1) 5_566 . 1_556
O2 Eu1 Nb1 144.54(4) 5_566 . 2_556
O2 Eu1 O2 62.5(2) 6_546 . 3_546
O2 Eu1 O1 123.0(1) 6_546 . 11_456
O2 Eu1 O1 60.5(2) 6_546 . 11_556
O2 Eu1 O2 90.23(2) 6_546 . 2_566
O2 Eu1 O2 119.85(2) 6_546 . 1_546
O2 Eu1 O2 176.0(3) 6_546 . 8_546
O2 Eu1 O2 60.27(2) 6_546 . 7_566
O2 Eu1 O1 58.9(1) 6_546 . 1_555
O2 Eu1 Nb1 88.4(1) 6_546 . 1_555
O2 Eu1 Nb1 35.39(2) 6_546 . 2_555
O2 Eu1 Nb1 35.362(8) 6_546 . 9_555
O2 Eu1 Nb1 88.3(1) 6_546 . 10_555
O2 Eu1 Nb1 91.8(1) 6_546 . 9_455
O2 Eu1 Nb1 144.87(7) 6_546 . 10_455
O2 Eu1 Nb1 144.54(4) 6_546 . 1_556
O2 Eu1 Nb1 91.8(1) 6_546 . 2_556
O2 Eu1 O1 60.5(2) 3_546 . 11_456
O2 Eu1 O1 123.0(1) 3_546 . 11_556
O2 Eu1 O2 60.27(2) 3_546 . 2_566
O2 Eu1 O2 176.0(3) 3_546 . 1_546
O2 Eu1 O2 119.85(2) 3_546 . 8_546
O2 Eu1 O2 90.23(2) 3_546 . 7_566
O2 Eu1 O1 58.9(1) 3_546 . 1_555
O2 Eu1 Nb1 88.4(1) 3_546 . 1_555
O2 Eu1 Nb1 35.39(2) 3_546 . 2_555
O2 Eu1 Nb1 91.8(1) 3_546 . 9_555
O2 Eu1 Nb1 144.87(7) 3_546 . 10_555
O2 Eu1 Nb1 35.362(8) 3_546 . 9_455
O2 Eu1 Nb1 88.3(1) 3_546 . 10_455
O2 Eu1 Nb1 144.54(4) 3_546 . 1_556
O2 Eu1 Nb1 91.8(1) 3_546 . 2_556
O1 Eu1 O1 174.3(5) 11_456 . 11_556
O1 Eu1 O2 59.6(2) 11_456 . 2_566
O1 Eu1 O2 117.2(1) 11_456 . 1_546
O1 Eu1 O2 59.6(2) 11_456 . 8_546
O1 Eu1 O2 117.2(1) 11_456 . 7_566
O1 Eu1 O1 92.9(3) 11_456 . 1_555
O1 Eu1 Nb1 92.3(2) 11_456 . 1_555
O1 Eu1 Nb1 92.3(2) 11_456 . 2_555
O1 Eu1 Nb1 144.64(2) 11_456 . 9_555
O1 Eu1 Nb1 144.64(2) 11_456 . 10_555
O1 Eu1 Nb1 35.34(2) 11_456 . 9_455
O1 Eu1 Nb1 35.34(2) 11_456 . 10_455
O1 Eu1 Nb1 87.7(2) 11_456 . 1_556
O1 Eu1 Nb1 87.7(2) 11_456 . 2_556
O1 Eu1 O2 117.2(1) 11_556 . 2_566
O1 Eu1 O2 59.6(2) 11_556 . 1_546
O1 Eu1 O2 117.2(1) 11_556 . 8_546
O1 Eu1 O2 59.6(2) 11_556 . 7_566
O1 Eu1 O1 92.9(3) 11_556 . 1_555
O1 Eu1 Nb1 92.3(2) 11_556 . 1_555
O1 Eu1 Nb1 92.3(2) 11_556 . 2_555
O1 Eu1 Nb1 35.34(2) 11_556 . 9_555
O1 Eu1 Nb1 35.34(2) 11_556 . 10_555
O1 Eu1 Nb1 144.64(2) 11_556 . 9_455
O1 Eu1 Nb1 144.64(2) 11_556 . 10_455
O1 Eu1 Nb1 87.7(2) 11_556 . 1_556
O1 Eu1 Nb1 87.7(2) 11_556 . 2_556
O2 Eu1 O2 121.9(2) 2_566 . 1_546
O2 Eu1 O2 93.7(3) 2_566 . 8_546
O2 Eu1 O2 57.6(1) 2_566 . 7_566
O2 Eu1 O1 119.03(9) 2_566 . 1_555
O2 Eu1 Nb1 144.84(5) 2_566 . 1_555
O2 Eu1 Nb1 88.6(1) 2_566 . 2_555
O2 Eu1 Nb1 88.3(1) 2_566 . 9_555
O2 Eu1 Nb1 144.43(6) 2_566 . 10_555
O2 Eu1 Nb1 35.349(6) 2_566 . 9_455
O2 Eu1 Nb1 91.5(1) 2_566 . 10_455
O2 Eu1 Nb1 91.3(1) 2_566 . 1_556
O2 Eu1 Nb1 35.24(2) 2_566 . 2_556
O2 Eu1 O2 57.6(1) 1_546 . 8_546
O2 Eu1 O2 93.7(3) 1_546 . 7_566
O2 Eu1 O1 119.03(9) 1_546 . 1_555
O2 Eu1 Nb1 88.6(1) 1_546 . 1_555
O2 Eu1 Nb1 144.84(5) 1_546 . 2_555
O2 Eu1 Nb1 91.5(1) 1_546 . 9_555
O2 Eu1 Nb1 35.349(6) 1_546 . 10_555
O2 Eu1 Nb1 144.43(6) 1_546 . 9_455
O2 Eu1 Nb1 88.3(1) 1_546 . 10_455
O2 Eu1 Nb1 35.24(2) 1_546 . 1_556
O2 Eu1 Nb1 91.3(1) 1_546 . 2_556
O2 Eu1 O2 121.9(2) 8_546 . 7_566
O2 Eu1 O1 119.03(9) 8_546 . 1_555
O2 Eu1 Nb1 88.6(1) 8_546 . 1_555
O2 Eu1 Nb1 144.84(5) 8_546 . 2_555
O2 Eu1 Nb1 144.43(6) 8_546 . 9_555
O2 Eu1 Nb1 88.3(1) 8_546 . 10_555
O2 Eu1 Nb1 91.5(1) 8_546 . 9_455
O2 Eu1 Nb1 35.349(6) 8_546 . 10_455
O2 Eu1 Nb1 35.24(2) 8_546 . 1_556
O2 Eu1 Nb1 91.3(1) 8_546 . 2_556
O2 Eu1 O1 119.03(9) 7_566 . 1_555
O2 Eu1 Nb1 144.84(5) 7_566 . 1_555
O2 Eu1 Nb1 88.6(1) 7_566 . 2_555
O2 Eu1 Nb1 35.349(6) 7_566 . 9_555
O2 Eu1 Nb1 91.5(1) 7_566 . 10_555
O2 Eu1 Nb1 88.3(1) 7_566 . 9_455
O2 Eu1 Nb1 144.43(6) 7_566 . 10_455
O2 Eu1 Nb1 91.3(1) 7_566 . 1_556
O2 Eu1 Nb1 35.24(2) 7_566 . 2_556
O1 Eu1 Nb1 35.28(2) 1_555 . 1_555
O1 Eu1 Nb1 35.28(2) 1_555 . 2_555
O1 Eu1 Nb1 90.13(4) 1_555 . 9_555
O1 Eu1 Nb1 90.13(4) 1_555 . 10_555
O1 Eu1 Nb1 90.13(4) 1_555 . 9_455
O1 Eu1 Nb1 90.13(4) 1_555 . 10_455
O1 Eu1 Nb1 144.87(2) 1_555 . 1_556
O1 Eu1 Nb1 144.87(2) 1_555 . 2_556
Nb1 Eu1 Nb1 70.55(4) 1_555 . 2_555
Nb1 Eu1 Nb1 109.58(4) 1_555 . 9_555
Nb1 Eu1 Nb1 70.64(2) 1_555 . 10_555
Nb1 Eu1 Nb1 109.58(4) 1_555 . 9_455
Nb1 Eu1 Nb1 70.64(2) 1_555 . 10_455
Nb1 Eu1 Nb1 109.5953(7) 1_555 . 1_556
Nb1 Eu1 Nb1 179.85(4) 1_555 . 2_556
Nb1 Eu1 Nb1 70.64(2) 2_555 . 9_555
Nb1 Eu1 Nb1 109.58(4) 2_555 . 10_555
Nb1 Eu1 Nb1 70.64(2) 2_555 . 9_455
Nb1 Eu1 Nb1 109.58(4) 2_555 . 10_455
Nb1 Eu1 Nb1 179.85(4) 2_555 . 1_556
Nb1 Eu1 Nb1 109.5953(7) 2_555 . 2_556
Nb1 Eu1 Nb1 70.5018(7) 9_555 . 10_555
Nb1 Eu1 Nb1 109.4975(7) 9_555 . 9_455
Nb1 Eu1 Nb1 179.74(8) 9_555 . 10_455
Nb1 Eu1 Nb1 109.28(4) 9_555 . 1_556
Nb1 Eu1 Nb1 70.49(2) 9_555 . 2_556
Nb1 Eu1 Nb1 179.74(8) 10_555 . 9_455
Nb1 Eu1 Nb1 109.4975(7) 10_555 . 10_455
Nb1 Eu1 Nb1 70.49(2) 10_555 . 1_556
Nb1 Eu1 Nb1 109.28(4) 10_555 . 2_556
Nb1 Eu1 Nb1 70.5018(7) 9_455 . 10_455
Nb1 Eu1 Nb1 109.28(4) 9_455 . 1_556
Nb1 Eu1 Nb1 70.49(2) 9_455 . 2_556
Nb1 Eu1 Nb1 70.49(2) 10_455 . 1_556
Nb1 Eu1 Nb1 109.28(4) 10_455 . 2_556
Nb1 Eu1 Nb1 70.26(4) 1_556 . 2_556
O1 Nb1 O1 180 1_555 . 3_546
O1 Nb1 O2 88.6(4) 1_555 . 4_566
O1 Nb1 O2 88.6(4) 1_555 . 5_566
O1 Nb1 O2 91.4(4) 1_555 . 1_545
O1 Nb1 O2 91.4(4) 1_555 . 8_545
O1 Nb1 Eu1 58.6(4) 1_555 . 1_555
O1 Nb1 Eu1 121.4(4) 1_555 . 3_546
O1 Nb1 Eu1 54.85(2) 1_555 . 11_456
O1 Nb1 Eu1 54.85(2) 1_555 . 11_556
O1 Nb1 Eu1 125.15(2) 1_555 . 9_544
O1 Nb1 Eu1 125.15(2) 1_555 . 9_444
O1 Nb1 Eu1 51.0(4) 1_555 . 1_554
O1 Nb1 O2 91.4(4) 3_546 . 4_566
O1 Nb1 O2 91.4(4) 3_546 . 5_566
O1 Nb1 O2 88.6(4) 3_546 . 1_545
O1 Nb1 O2 88.6(4) 3_546 . 8_545
O1 Nb1 Eu1 121.4(4) 3_546 . 1_555
O1 Nb1 Eu1 58.6(4) 3_546 . 3_546
O1 Nb1 Eu1 125.15(2) 3_546 . 11_456
O1 Nb1 Eu1 125.15(2) 3_546 . 11_556
O1 Nb1 Eu1 54.85(2) 3_546 . 9_544
O1 Nb1 Eu1 54.85(2) 3_546 . 9_444
O1 Nb1 Eu1 129.0(4) 3_546 . 1_554
O2 Nb1 O2 89.61(4) 4_566 . 5_566
O2 Nb1 O2 90.39(4) 4_566 . 1_545
O2 Nb1 O2 180 4_566 . 8_545
O2 Nb1 Eu1 51.9(2) 4_566 . 1_555
O2 Nb1 Eu1 128.1(2) 4_566 . 3_546
O2 Nb1 Eu1 122.2(2) 4_566 . 11_456
O2 Nb1 Eu1 51.8(2) 4_566 . 11_556
O2 Nb1 Eu1 57.8(2) 4_566 . 9_544
O2 Nb1 Eu1 128.2(2) 4_566 . 9_444
O2 Nb1 Eu1 122.4(2) 4_566 . 1_554
O2 Nb1 O2 180 5_566 . 1_545
O2 Nb1 O2 90.39(4) 5_566 . 8_545
O2 Nb1 Eu1 51.9(2) 5_566 . 1_555
O2 Nb1 Eu1 128.1(2) 5_566 . 3_546
O2 Nb1 Eu1 51.8(2) 5_566 . 11_456
O2 Nb1 Eu1 122.2(2) 5_566 . 11_556
O2 Nb1 Eu1 128.2(2) 5_566 . 9_544
O2 Nb1 Eu1 57.8(2) 5_566 . 9_444
O2 Nb1 Eu1 122.4(2) 5_566 . 1_554
O2 Nb1 O2 89.61(4) 1_545 . 8_545
O2 Nb1 Eu1 128.1(2) 1_545 . 1_555
O2 Nb1 Eu1 51.9(2) 1_545 . 3_546
O2 Nb1 Eu1 128.2(2) 1_545 . 11_456
O2 Nb1 Eu1 57.8(2) 1_545 . 11_556
O2 Nb1 Eu1 51.8(2) 1_545 . 9_544
O2 Nb1 Eu1 122.2(2) 1_545 . 9_444
O2 Nb1 Eu1 57.6(2) 1_545 . 1_554
O2 Nb1 Eu1 128.1(2) 8_545 . 1_555
O2 Nb1 Eu1 51.9(2) 8_545 . 3_546
O2 Nb1 Eu1 57.8(2) 8_545 . 11_456
O2 Nb1 Eu1 128.2(2) 8_545 . 11_556
O2 Nb1 Eu1 122.2(2) 8_545 . 9_544
O2 Nb1 Eu1 51.8(2) 8_545 . 9_444
O2 Nb1 Eu1 57.6(2) 8_545 . 1_554
Eu1 Nb1 Eu1 180 1_555 . 3_546
Eu1 Nb1 Eu1 70.42(4) 1_555 . 11_456
Eu1 Nb1 Eu1 70.42(4) 1_555 . 11_556
Eu1 Nb1 Eu1 109.58(4) 1_555 . 9_544
Eu1 Nb1 Eu1 109.58(4) 1_555 . 9_444
Eu1 Nb1 Eu1 109.5953(7) 1_555 . 1_554
Eu1 Nb1 Eu1 109.58(4) 3_546 . 11_456
Eu1 Nb1 Eu1 109.58(4) 3_546 . 11_556
Eu1 Nb1 Eu1 70.42(4) 3_546 . 9_544
Eu1 Nb1 Eu1 70.42(4) 3_546 . 9_444
Eu1 Nb1 Eu1 70.4047(7) 3_546 . 1_554
Eu1 Nb1 Eu1 109.4975(7) 11_456 . 11_556
Eu1 Nb1 Eu1 180 11_456 . 9_544
Eu1 Nb1 Eu1 70.5025(7) 11_456 . 9_444
Eu1 Nb1 Eu1 70.72(4) 11_456 . 1_554
Eu1 Nb1 Eu1 70.5025(7) 11_556 . 9_544
Eu1 Nb1 Eu1 180 11_556 . 9_444
Eu1 Nb1 Eu1 70.72(4) 11_556 . 1_554
Eu1 Nb1 Eu1 109.4975(7) 9_544 . 9_444
Eu1 Nb1 Eu1 109.28(4) 9_544 . 1_554
Eu1 Nb1 Eu1 109.28(4) 9_444 . 1_554
Nb1 O1 Nb1 172.3(7) 1_555 . 2_555
Nb1 O1 Eu1 93.8(4) 1_555 . 1_554
Nb1 O1 O2 45.7(2) 1_555 . 4_566
Nb1 O1 O2 45.7(2) 1_555 . 5_566
Nb1 O1 O2 128.6(4) 1_555 . 6_546
Nb1 O1 O2 128.6(4) 1_555 . 3_546
Nb1 O1 Eu1 89.81(4) 1_555 . 11_456
Nb1 O1 Eu1 89.81(4) 1_555 . 11_556
Nb1 O1 O2 140.8(3) 1_555 . 2_565
Nb1 O1 O2 44.4(2) 1_555 . 1_545
Nb1 O1 O2 44.4(2) 1_555 . 8_545
Nb1 O1 O2 140.8(3) 1_555 . 7_565
Nb1 O1 Eu1 86.2(4) 1_555 . 1_555
Nb1 O1 O1 92.6(2) 1_555 . 11_555
Nb1 O1 O1 92.6(2) 1_555 . 11_455
Nb1 O1 Eu1 93.8(4) 2_555 . 1_554
Nb1 O1 O2 128.6(4) 2_555 . 4_566
Nb1 O1 O2 128.6(4) 2_555 . 5_566
Nb1 O1 O2 45.7(2) 2_555 . 6_546
Nb1 O1 O2 45.7(2) 2_555 . 3_546
Nb1 O1 Eu1 89.81(4) 2_555 . 11_456
Nb1 O1 Eu1 89.81(4) 2_555 . 11_556
Nb1 O1 O2 44.4(2) 2_555 . 2_565
Nb1 O1 O2 140.8(3) 2_555 . 1_545
Nb1 O1 O2 140.8(3) 2_555 . 8_545
Nb1 O1 O2 44.4(2) 2_555 . 7_565
Nb1 O1 Eu1 86.2(4) 2_555 . 1_555
Nb1 O1 O1 92.6(2) 2_555 . 11_555
Nb1 O1 O1 92.6(2) 2_555 . 11_455
Eu1 O1 O2 123.6(2) 1_554 . 4_566
Eu1 O1 O2 123.6(2) 1_554 . 5_566
Eu1 O1 O2 123.6(2) 1_554 . 6_546
Eu1 O1 O2 123.6(2) 1_554 . 3_546
Eu1 O1 Eu1 92.9(3) 1_554 . 11_456
Eu1 O1 Eu1 92.9(3) 1_554 . 11_556
Eu1 O1 O2 63.4(2) 1_554 . 2_565
Eu1 O1 O2 63.4(2) 1_554 . 1_545
Eu1 O1 O2 63.4(2) 1_554 . 8_545
Eu1 O1 O2 63.4(2) 1_554 . 7_565
Eu1 O1 O1 47.8(3) 1_554 . 11_555
Eu1 O1 O1 47.8(3) 1_554 . 11_455
O2 O1 O2 60.6(3) 4_566 . 5_566
O2 O1 O2 83.0(3) 4_566 . 6_546
O2 O1 O2 112.8(4) 4_566 . 3_546
O2 O1 Eu1 118.5(3) 4_566 . 11_456
O2 O1 Eu1 57.9(1) 4_566 . 11_556
O2 O1 O2 172.2(4) 4_566 . 2_565
O2 O1 O2 60.28(3) 4_566 . 1_545
O2 O1 O2 90.10(4) 4_566 . 8_545
O2 O1 O2 119.55(5) 4_566 . 7_565
O2 O1 Eu1 56.4(2) 4_566 . 1_555
O2 O1 O1 89.89(4) 4_566 . 11_555
O2 O1 O1 138.2(1) 4_566 . 11_455
O2 O1 O2 112.8(4) 5_566 . 6_546
O2 O1 O2 83.0(3) 5_566 . 3_546
O2 O1 Eu1 57.9(1) 5_566 . 11_456
O2 O1 Eu1 118.5(3) 5_566 . 11_556
O2 O1 O2 119.55(5) 5_566 . 2_565
O2 O1 O2 90.10(4) 5_566 . 1_545
O2 O1 O2 60.28(3) 5_566 . 8_545
O2 O1 O2 172.2(4) 5_566 . 7_565
O2 O1 Eu1 56.4(2) 5_566 . 1_555
O2 O1 O1 138.2(1) 5_566 . 11_555
O2 O1 O1 89.89(4) 5_566 . 11_455
O2 O1 O2 60.6(3) 6_546 . 3_546
O2 O1 Eu1 118.5(3) 6_546 . 11_456
O2 O1 Eu1 57.9(1) 6_546 . 11_556
O2 O1 O2 90.10(4) 6_546 . 2_565
O2 O1 O2 119.55(5) 6_546 . 1_545
O2 O1 O2 172.2(4) 6_546 . 8_545
O2 O1 O2 60.28(3) 6_546 . 7_565
O2 O1 Eu1 56.4(2) 6_546 . 1_555
O2 O1 O1 89.89(4) 6_546 . 11_555
O2 O1 O1 138.2(1) 6_546 . 11_455
O2 O1 Eu1 57.9(1) 3_546 . 11_456
O2 O1 Eu1 118.5(3) 3_546 . 11_556
O2 O1 O2 60.28(3) 3_546 . 2_565
O2 O1 O2 172.2(4) 3_546 . 1_545
O2 O1 O2 119.55(5) 3_546 . 8_545
O2 O1 O2 90.10(4) 3_546 . 7_565
O2 O1 Eu1 56.4(2) 3_546 . 1_555
O2 O1 O1 138.2(1) 3_546 . 11_555
O2 O1 O1 89.89(4) 3_546 . 11_455
Eu1 O1 Eu1 174.3(5) 11_456 . 11_556
Eu1 O1 O2 61.98(8) 11_456 . 2_565
Eu1 O1 O2 121.0(2) 11_456 . 1_545
Eu1 O1 O2 61.98(8) 11_456 . 8_545
Eu1 O1 O2 121.0(2) 11_456 . 7_565
Eu1 O1 Eu1 87.1(3) 11_456 . 1_555
Eu1 O1 O1 140.7(5) 11_456 . 11_555
Eu1 O1 O1 45.08(6) 11_456 . 11_455
Eu1 O1 O2 121.0(2) 11_556 . 2_565
Eu1 O1 O2 61.98(8) 11_556 . 1_545
Eu1 O1 O2 121.0(2) 11_556 . 8_545
Eu1 O1 O2 61.98(8) 11_556 . 7_565
Eu1 O1 Eu1 87.1(3) 11_556 . 1_555
Eu1 O1 O1 45.08(6) 11_556 . 11_555
Eu1 O1 O1 140.7(5) 11_556 . 11_455
O2 O1 O2 126.9(5) 2_565 . 1_545
O2 O1 O2 96.6(3) 2_565 . 8_545
O2 O1 O2 59.1(2) 2_565 . 7_565
O2 O1 Eu1 116.6(2) 2_565 . 1_555
O2 O1 O1 93.7(4) 2_565 . 11_555
O2 O1 O1 48.3(2) 2_565 . 11_455
O2 O1 O2 59.1(2) 1_545 . 8_545
O2 O1 O2 96.6(3) 1_545 . 7_565
O2 O1 Eu1 116.6(2) 1_545 . 1_555
O2 O1 O1 48.3(2) 1_545 . 11_555
O2 O1 O1 93.7(4) 1_545 . 11_455
O2 O1 O2 126.9(5) 8_545 . 7_565
O2 O1 Eu1 116.6(2) 8_545 . 1_555
O2 O1 O1 93.7(4) 8_545 . 11_555
O2 O1 O1 48.3(2) 8_545 . 11_455
O2 O1 Eu1 116.6(2) 7_565 . 1_555
O2 O1 O1 48.3(2) 7_565 . 11_555
O2 O1 O1 93.7(4) 7_565 . 11_455
Eu1 O1 O1 132.2(3) 1_555 . 11_555
Eu1 O1 O1 132.2(3) 1_555 . 11_455
O1 O1 O1 95.6(6) 11_555 . 11_455
Nb1 O2 Nb1 171.8(5) 10_564 . 1_565
Nb1 O2 Eu1 92.7(2) 10_564 . 9_554
Nb1 O2 Eu1 92.8(2) 10_564 . 3_556
Nb1 O2 O1 45.6(2) 10_564 . 9_554
Nb1 O2 O1 142.5(4) 10_564 . 3_556
Nb1 O2 O2 45.20(2) 10_564 . 8_655
Nb1 O2 O2 134.80(2) 10_564 . 8_555
Nb1 O2 O2 44.80(2) 10_564 . 4_575
Nb1 O2 O2 134.0(1) 10_564 . 4_576
Nb1 O2 O1 44.3(2) 10_564 . 11_565
Nb1 O2 O1 127.6(4) 10_564 . 1_565
Nb1 O2 Eu1 86.8(2) 10_564 . 1_564
Nb1 O2 Eu1 87.2(2) 10_564 . 11_566
Nb1 O2 O2 94.1(3) 10_564 . 7_565
Nb1 O2 Eu1 92.8(2) 1_565 . 9_554
Nb1 O2 Eu1 92.7(2) 1_565 . 3_556
Nb1 O2 O1 142.5(4) 1_565 . 9_554
Nb1 O2 O1 45.6(2) 1_565 . 3_556
Nb1 O2 O2 134.80(2) 1_565 . 8_655
Nb1 O2 O2 45.20(2) 1_565 . 8_555
Nb1 O2 O2 134.0(1) 1_565 . 4_575
Nb1 O2 O2 44.80(2) 1_565 . 4_576
Nb1 O2 O1 127.6(4) 1_565 . 11_565
Nb1 O2 O1 44.3(2) 1_565 . 1_565
Nb1 O2 Eu1 87.2(2) 1_565 . 1_564
Nb1 O2 Eu1 86.8(2) 1_565 . 11_566
Nb1 O2 O2 94.1(3) 1_565 . 7_565
Eu1 O2 Eu1 94.2(3) 9_554 . 3_556
Eu1 O2 O1 64.7(3) 9_554 . 9_554
Eu1 O2 O1 61.6(2) 9_554 . 3_556
Eu1 O2 O2 58.74(8) 9_554 . 8_655
Eu1 O2 O2 121.26(8) 9_554 . 8_555
Eu1 O2 O2 125.6(4) 9_554 . 4_575
Eu1 O2 O2 63.5(2) 9_554 . 4_576
Eu1 O2 O1 118.93(8) 9_554 . 11_565
Eu1 O2 O1 122.2(2) 9_554 . 1_565
Eu1 O2 Eu1 176.0(3) 9_554 . 1_564
Eu1 O2 Eu1 89.77(2) 9_554 . 11_566
Eu1 O2 O2 47.1(2) 9_554 . 7_565
Eu1 O2 O1 61.6(2) 3_556 . 9_554
Eu1 O2 O1 64.7(3) 3_556 . 3_556
Eu1 O2 O2 121.26(8) 3_556 . 8_655
Eu1 O2 O2 58.74(8) 3_556 . 8_555
Eu1 O2 O2 63.5(2) 3_556 . 4_575
Eu1 O2 O2 125.6(4) 3_556 . 4_576
Eu1 O2 O1 122.2(2) 3_556 . 11_565
Eu1 O2 O1 118.93(8) 3_556 . 1_565
Eu1 O2 Eu1 89.77(2) 3_556 . 1_564
Eu1 O2 Eu1 176.0(3) 3_556 . 11_566
Eu1 O2 O2 47.1(2) 3_556 . 7_565
O1 O2 O1 97.0(3) 9_554 . 3_556
O1 O2 O2 59.7(1) 9_554 . 8_655
O1 O2 O2 120.3(1) 9_554 . 8_555
O1 O2 O2 61.0(3) 9_554 . 4_575
O1 O2 O2 128.1(4) 9_554 . 4_576
O1 O2 O1 89.90(4) 9_554 . 11_565
O1 O2 O1 172.2(4) 9_554 . 1_565
O1 O2 Eu1 117.3(2) 9_554 . 1_564
O1 O2 Eu1 120.58(7) 9_554 . 11_566
O1 O2 O2 48.5(2) 9_554 . 7_565
O1 O2 O2 120.3(1) 3_556 . 8_655
O1 O2 O2 59.7(1) 3_556 . 8_555
O1 O2 O2 128.1(4) 3_556 . 4_575
O1 O2 O2 61.0(3) 3_556 . 4_576
O1 O2 O1 172.2(4) 3_556 . 11_565
O1 O2 O1 89.90(4) 3_556 . 1_565
O1 O2 Eu1 120.58(7) 3_556 . 1_564
O1 O2 Eu1 117.3(2) 3_556 . 11_566
O1 O2 O2 48.5(2) 3_556 . 7_565
O2 O2 O2 180 8_655 . 8_555
O2 O2 O2 90 8_655 . 4_575
O2 O2 O2 90 8_655 . 4_576
O2 O2 O1 60.5(1) 8_655 . 11_565
O2 O2 O1 119.5(1) 8_655 . 1_565
O2 O2 Eu1 118.80(7) 8_655 . 1_564
O2 O2 Eu1 61.20(7) 8_655 . 11_566
O2 O2 O2 90 8_655 . 7_565
O2 O2 O2 90 8_555 . 4_575
O2 O2 O2 90 8_555 . 4_576
O2 O2 O1 119.5(1) 8_555 . 11_565
O2 O2 O1 60.5(1) 8_555 . 1_565
O2 O2 Eu1 61.20(7) 8_555 . 1_564
O2 O2 Eu1 118.80(7) 8_555 . 11_566
O2 O2 O2 90 8_555 . 7_565
O2 O2 O2 168.5(8) 4_575 . 4_576
O2 O2 O1 58.7(4) 4_575 . 11_565
O2 O2 O1 111.7(4) 4_575 . 1_565
O2 O2 Eu1 56.2(2) 4_575 . 1_564
O2 O2 Eu1 114.2(4) 4_575 . 11_566
O2 O2 O2 95.8(4) 4_575 . 7_565
O2 O2 O1 111.7(4) 4_576 . 11_565
O2 O2 O1 58.7(4) 4_576 . 1_565
O2 O2 Eu1 114.2(4) 4_576 . 1_564
O2 O2 Eu1 56.2(2) 4_576 . 11_566
O2 O2 O2 95.8(4) 4_576 . 7_565
O1 O2 O1 83.4(3) 11_565 . 1_565
O1 O2 Eu1 58.4(2) 11_565 . 1_564
O1 O2 Eu1 55.6(3) 11_565 . 11_566
O1 O2 O2 138.3(2) 11_565 . 7_565
O1 O2 Eu1 55.6(3) 1_565 . 1_564
O1 O2 Eu1 58.4(2) 1_565 . 11_566
O1 O2 O2 138.3(2) 1_565 . 7_565
Eu1 O2 Eu1 86.3(3) 1_564 . 11_566
Eu1 O2 O2 136.9(1) 1_564 . 7_565
Eu1 O2 O2 136.9(1) 11_566 . 7_565

loop_
_geom_bond_atom_site_label_1
_geom_bond_atom_site_label_2
_geom_bond_distance
_geom_bond_site_symmetry_1
_geom_bond_site_symmetry_2
Eu1 O1 2.72(1) . 1_556
Eu1 O2 2.738(7) . 4_566
Eu1 O2 2.738(7) . 5_566
Eu1 O2 2.738(7) . 6_546
Eu1 O2 2.738(7) . 3_546
Eu1 O1 2.8445(6) . 11_456
Eu1 O1 2.8445(6) . 11_556
Eu1 O2 2.949(7) . 2_566
Eu1 O2 2.949(7) . 1_546
Eu1 O2 2.949(7) . 8_546
Eu1 O2 2.949(7) . 7_566
Eu1 O1 2.97(1) . 1_555
Eu1 Nb1 3.477(2) . 1_555
Eu1 Nb1 3.477(2) . 2_555
Eu1 Nb1 3.47880(10) . 9_555
Eu1 Nb1 3.47880(10) . 10_555
Eu1 Nb1 3.47880(10) . 9_455
Eu1 Nb1 3.47880(10) . 10_455
Eu1 Nb1 3.490(2) . 1_556
Eu1 Nb1 3.490(2) . 2_556
Nb1 O1 2.0123(9) . 1_555
Nb1 O1 2.0123(9) . 3_546
Nb1 O2 2.0158(7) . 4_566
Nb1 O2 2.0158(7) . 5_566
Nb1 O2 2.0158(7) . 1_545
Nb1 O2 2.0158(7) . 8_545
Nb1 Eu1 3.477(2) . 1_555
Nb1 Eu1 3.477(2) . 3_546
Nb1 Eu1 3.47880(10) . 11_456
Nb1 Eu1 3.47880(10) . 11_556
Nb1 Eu1 3.47880(10) . 9_544
Nb1 Eu1 3.47880(10) . 9_444
Nb1 Eu1 3.490(2) . 1_554
O1 Nb1 2.0123(9) . 1_555
O1 Nb1 2.0123(9) . 2_555
O1 Eu1 2.72(1) . 1_554
O1 O2 2.81(1) . 4_566
O1 O2 2.81(1) . 5_566
O1 O2 2.81(1) . 6_546
O1 O2 2.81(1) . 3_546
O1 Eu1 2.8445(6) . 11_456
O1 Eu1 2.8445(6) . 11_556
O1 O2 2.88(1) . 2_565
O1 O2 2.88(1) . 1_545
O1 O2 2.88(1) . 8_545
O1 O2 2.88(1) . 7_565
O1 Eu1 2.97(1) . 1_555
O1 O1 3.84(2) . 11_555
O1 O1 3.84(2) . 11_455
O2 Nb1 2.0158(7) . 10_564
O2 Nb1 2.0158(7) . 1_565
O2 Eu1 2.738(7) . 9_554
O2 Eu1 2.738(7) . 3_556
O2 O1 2.81(1) . 9_554
O2 O1 2.81(1) . 3_556
O2 O2 2.84090(10) . 8_655
O2 O2 2.84090(10) . 8_555
O2 O2 2.861(2) . 4_575
O2 O2 2.861(2) . 4_576
O2 O1 2.88(1) . 11_565
O2 O1 2.88(1) . 1_565
O2 Eu1 2.949(7) . 1_564
O2 Eu1 2.949(7) . 11_566
O2 O2 3.73(2) . 7_565
